data_4319477
loop_
_publ_author_name
'N. S. P. Bhuvanesh'
'P. Shiv Halasyamani'

_publ_section_title
;
 Synthesis and Characterization of NaGaTe2O6.2.4H2O: A New Open-Framework
 Tellurite Related to Zemannite
;
_journal_name_full 'Inorganic Chemistry'
_journal_page_first 1404
_journal_page_last 1405
_journal_paper_doi 10.1021/ic001301c
_journal_volume 40
_journal_year 2001
_chemical_formula_sum 'Ga H4.8 Na O8.4 Te2'
_chemical_formula_weight 487.28
_chemical_name_systematic
;
 ?
;
_space_group_IT_number 163
_symmetry_cell_setting hexagonal
_symmetry_space_group_name_Hall '-P 3 2c'
_symmetry_space_group_name_H-M 'P -3 1 c'
_atom_sites_solution_hydrogens geom
_atom_sites_solution_primary direct
_atom_sites_solution_secondary difmap
_cell_angle_alpha 90
_cell_angle_beta 90
_cell_angle_gamma 120
_cell_formula_units_Z 3
_cell_length_a 9.216(7)
_cell_length_b 9.216(7)
_cell_length_c 16.711(15)
_cell_measurement_temperature 293.0(2)
_cell_volume 1229.2(17)
_computing_structure_refinement 'SHELXL-93 (Sheldrick, 1993)'
_diffrn_ambient_temperature 293.0(2)
_diffrn_radiation_monochromator graphite
_diffrn_radiation_type MoK\a
_diffrn_radiation_wavelength 0.71073
_diffrn_reflns_av_R_equivalents 0.0031
_diffrn_reflns_av_sigmaI/netI 0.0066
_diffrn_reflns_limit_h_max 6
_diffrn_reflns_limit_h_min -6
_diffrn_reflns_limit_k_max 12
_diffrn_reflns_limit_k_min 0
_diffrn_reflns_limit_l_max 21
_diffrn_reflns_limit_l_min 0
_diffrn_reflns_number 973
_diffrn_reflns_theta_max 28.01
_diffrn_reflns_theta_min 2.44
_exptl_absorpt_coefficient_mu 10.401
_exptl_crystal_density_diffrn 3.908
_exptl_crystal_F_000 1279
_refine_diff_density_max 0.663
_refine_diff_density_min -0.765
_refine_diff_density_rms 0.138
_refine_ls_extinction_coef 0.0145(3)
_refine_ls_extinction_expression Fc^*^=kFc[1+0.001xFc^2^\l^3^/sin(2\q)]^-1/4^
_refine_ls_extinction_method SHELXL
_refine_ls_goodness_of_fit_all 1.338
_refine_ls_goodness_of_fit_gt 1.347
_refine_ls_matrix_type full
_refine_ls_number_parameters 74
_refine_ls_number_reflns 973
_refine_ls_number_restraints 0
_refine_ls_restrained_S_all 1.338
_refine_ls_restrained_S_obs 1.347
_refine_ls_R_factor_all 0.0169
_refine_ls_R_factor_gt 0.0165
_refine_ls_shift/su_max 0.031
_refine_ls_shift/su_mean 0.004
_refine_ls_structure_factor_coef Fsqd
_refine_ls_weighting_details 'w=1/[\s^2^(Fo^2^)+(0.0164P)^2^+3.8945P] where P=(Fo^2^+2Fc^2^)/3'
_refine_ls_weighting_scheme calc
_refine_ls_wR_factor_all 0.0434
_refine_ls_wR_factor_gt 0.0433
_reflns_number_gt 955
_reflns_number_total 973
_reflns_threshold_expression >4sigma(I)
_cod_data_source_file ic001301c.cif
_cod_data_source_block IC001301C
_cod_depositor_comments
;
The following automatic conversions were performed:

'_refine_ls_weighting_scheme' value 'calc
w=1/[\s^2^(Fo^2^)+(0.0164P)^2^+3.8945P] where P=(Fo^2^+2Fc^2^)/3' was
changed to 'calc'. New tag '_refine_ls_weighting_details' was
created. The value of the new tag was set to
'w=1/[\s^2^(Fo^2^)+(0.0164P)^2^+3.8945P] where P=(Fo^2^+2Fc^2^)/3'.

Automatic conversion script
Id: cif_fix_values 3143 2015-03-26 13:38:13Z robertas 
;
_cod_original_formula_sum 'H4.8 Ga Na O8.4 Te2'
_cod_database_code 4319477

loop_
_symmetry_equiv_pos_as_xyz
'x, y, z'
'-y, x-y, z'
'-x+y, -x, z'
'-y, -x, -z+1/2'
'-x+y, y, -z+1/2'
'x, x-y, -z+1/2'
'-x, -y, -z'
'y, -x+y, -z'
'x-y, x, -z'
'y, x, z-1/2'
'x-y, -y, z-1/2'
'-x, -x+y, z-1/2'

loop_
_atom_site_label
_atom_site_type_symbol
_atom_site_fract_x
_atom_site_fract_y
_atom_site_fract_z
_atom_site_U_iso_or_equiv
_atom_site_adp_type
_atom_site_occupancy
_atom_site_calc_flag
_atom_site_refinement_flags
_atom_site_disorder_group
Te Te 0.04782(3) 0.54081(3) 0.105663(12) 0.01222(11) Uani 1 d . .
Ga1 Ga 0.3333 0.6667 0.25 0.0111(2) Uani 1 d S .
Ga2 Ga -0.3333 0.3333 0.04805(3) 0.01066(15) Uani 1 d S .
Na Na 0.12067(15) 0.87933(15) 0.25 0.0315(5) Uani 1 d S .
O1 O 0.1604(3) 0.4860(3) 0.18309(15) 0.0174(5) Uani 1 d . .
O2 O -0.1532(3) 0.3355(3) 0.11248(14) 0.0147(5) Uani 1 d . .
O3 O 0.1486(3) 0.4916(3) 0.01962(14) 0.0151(5) Uani 1 d . .
O4 O -0.1660(3) 0.6680(6) 0.25 0.0314(9) Uani 1 d S .
O5 O 0 1 0.141(2) 0.07(2) Uani 0.5 d SP 1
O5' O -0.026(7) 1.031(9) 0.145(3) 0.08(2) Uani 0.17 d P 2
O6 O -0.1787(15) 0.9593(19) 0.0122(10) 0.071(4) Uani 0.36 d P .

loop_
_atom_site_aniso_label
_atom_site_aniso_U_11
_atom_site_aniso_U_22
_atom_site_aniso_U_33
_atom_site_aniso_U_23
_atom_site_aniso_U_13
_atom_site_aniso_U_12
Te 0.01086(14) 0.01301(14) 0.01229(14) -0.00117(7) -0.00061(7) 0.00559(9)
Ga1 0.0120(3) 0.0120(3) 0.0093(4) 0 0 0.00601(13)
Ga2 0.0108(2) 0.0108(2) 0.0103(3) 0 0 0.00542(10)
Na 0.0249(9) 0.0249(9) 0.0494(15) 0.0007(9) 0.0007(9) 0.0159(10)
O1 0.0175(12) 0.0152(12) 0.0179(12) -0.0012(9) -0.0072(9) 0.0070(10)
O2 0.0110(11) 0.0157(11) 0.0154(11) 0.0027(9) -0.0010(9) 0.0052(10)
O3 0.0164(12) 0.0145(11) 0.0141(11) 0.0013(9) 0.0044(9) 0.0075(10)
O4 0.030(2) 0.032(2) 0.033(2) 0 -0.0106(15) 0.0161(11)
O5 0.09(3) 0.09(3) 0.014(10) 0 0 0.046(16)
O5' 0.028(19) 0.09(4) 0.06(2) -0.04(2) 0.017(13) -0.03(3)
O6 0.033(6) 0.066(9) 0.109(11) -0.004(8) -0.003(7) 0.022(6)

loop_
_atom_type_symbol
_atom_type_description
_atom_type_scat_dispersion_real
_atom_type_scat_dispersion_imag
_atom_type_scat_source
O O 0.0106 0.006 'International Tables Vol C Tables 4.2.6.8 and 6.1.1.4'
Ga Ga 0.2307 1.6083 'International Tables Vol C Tables 4.2.6.8 and 6.1.1.4'
Te Te -0.5308 1.6751 'International Tables Vol C Tables 4.2.6.8 and 6.1.1.4'
Na Na 0.0362 0.0249 'International Tables Vol C Tables 4.2.6.8 and 6.1.1.4'

loop_
_geom_angle_atom_site_label_1
_geom_angle_atom_site_label_2
_geom_angle_atom_site_label_3
_geom_angle
_geom_angle_site_symmetry_1
_geom_angle_site_symmetry_3
_geom_angle_publ_flag
O2 Te O1 94.96(11) . . ?
O2 Te O3 99.22(10) . . ?
O1 Te O3 93.18(13) . . ?
O2 Te Na 118.59(8) . . ?
O1 Te Na 83.51(10) . . ?
O3 Te Na 142.19(8) . . ?
O1 Ga1 O1 91.16(11) 3_565 2_665 ?
O1 Ga1 O1 86.34(15) 3_565 6_565 ?
O1 Ga1 O1 176.4(2) 2_665 6_565 ?
O1 Ga1 O1 91.5(2) 3_565 4_665 ?
O1 Ga1 O1 86.3(2) 2_665 4_665 ?
O1 Ga1 O1 91.16(11) 6_565 4_665 ?
O1 Ga1 O1 91.16(11) 3_565 . ?
O1 Ga1 O1 91.16(11) 2_665 . ?
O1 Ga1 O1 91.5(2) 6_565 . ?
O1 Ga1 O1 176.4(2) 4_665 . ?
O1 Ga1 O1 176.4(2) 3_565 5 ?
O1 Ga1 O1 91.5(2) 2_665 5 ?
O1 Ga1 O1 91.16(11) 6_565 5 ?
O1 Ga1 O1 91.16(11) 4_665 5 ?
O1 Ga1 O1 86.3(2) . 5 ?
O1 Ga1 Na 43.17(8) 3_565 . ?
O1 Ga1 Na 134.27(8) 2_665 . ?
O1 Ga1 Na 43.17(8) 6_565 . ?
O1 Ga1 Na 91.80(8) 4_665 . ?
O1 Ga1 Na 91.80(8) . . ?
O1 Ga1 Na 134.27(8) 5 . ?
O1 Ga1 Na 134.27(8) 3_565 2_665 ?
O1 Ga1 Na 91.79(8) 2_665 2_665 ?
O1 Ga1 Na 91.80(8) 6_565 2_665 ?
O1 Ga1 Na 134.27(8) 4_665 2_665 ?
O1 Ga1 Na 43.17(8) . 2_665 ?
O1 Ga1 Na 43.17(8) 5 2_665 ?
Na Ga1 Na 120 . 2_665 ?
O1 Ga1 Na 91.80(8) 3_565 3_565 ?
O1 Ga1 Na 43.17(8) 2_665 3_565 ?
O1 Ga1 Na 134.27(8) 6_565 3_565 ?
O1 Ga1 Na 43.17(8) 4_665 3_565 ?
O1 Ga1 Na 134.27(8) . 3_565 ?
O1 Ga1 Na 91.80(8) 5 3_565 ?
Na Ga1 Na 120 . 3_565 ?
Na Ga1 Na 120 2_665 3_565 ?
O2 Ga2 O2 92.99(10) 2_565 3_455 ?
O2 Ga2 O2 92.99(10) 2_565 . ?
O2 Ga2 O2 92.99(10) 3_455 . ?
O2 Ga2 O3 177.06(10) 2_565 9 ?
O2 Ga2 O3 85.88(11) 3_455 9 ?
O2 Ga2 O3 89.77(11) . 9 ?
O2 Ga2 O3 89.77(11) 2_565 7_565 ?
O2 Ga2 O3 177.07(10) 3_455 7_565 ?
O2 Ga2 O3 85.88(11) . 7_565 ?
O3 Ga2 O3 91.40(11) 9 7_565 ?
O2 Ga2 O3 85.88(11) 2_565 8_455 ?
O2 Ga2 O3 89.77(11) 3_455 8_455 ?
O2 Ga2 O3 177.06(10) . 8_455 ?
O3 Ga2 O3 91.40(11) 9 8_455 ?
O3 Ga2 O3 91.40(11) 7_565 8_455 ?
O4 Na O4 150.6(2) 2_675 . ?
O4 Na O1 84.17(10) 2_675 3_565 ?
O4 Na O1 121.22(11) . 3_565 ?
O4 Na O1 121.22(11) 2_675 6_565 ?
O4 Na O1 84.17(10) . 6_565 ?
O1 Na O1 69.42(14) 3_565 6_565 ?
O4 Na O5' 89(2) 2_675 6_575 ?
O4 Na O5' 71.2(19) . 6_575 ?
O1 Na O5' 161.2(10) 3_565 6_575 ?
O1 Na O5' 100(2) 6_565 6_575 ?
O4 Na O5' 71.2(19) 2_675 3_465 ?
O4 Na O5' 89(2) . 3_465 ?
O1 Na O5' 100(2) 3_565 3_465 ?
O1 Na O5' 161.2(10) 6_565 3_465 ?
O5' Na O5' 94(4) 6_575 3_465 ?
O4 Na O5' 71(2) 2_675 5_455 ?
O4 Na O5' 89(3) . 5_455 ?
O1 Na O5' 148(3) 3_565 5_455 ?
O1 Na O5' 106.6(9) 6_565 5_455 ?
O5' Na O5' 18(5) 6_575 5_455 ?
O5' Na O5' 91(2) 3_465 5_455 ?
O4 Na O5' 89(3) 2_675 2_675 ?
O4 Na O5' 71(2) . 2_675 ?
O1 Na O5' 106.6(9) 3_565 2_675 ?
O1 Na O5' 148(3) 6_565 2_675 ?
O5' Na O5' 91(2) 6_575 2_675 ?
O5' Na O5' 18(5) 3_465 2_675 ?
O5' Na O5' 93(3) 5_455 2_675 ?
O4 Na O5 79.38(12) 2_675 4_665 ?
O4 Na O5 79.38(12) . 4_665 ?
O1 Na O5 157.0(3) 3_565 4_665 ?
O1 Na O5 105.9(5) 6_565 4_665 ?
O4 Na O5 79.38(12) 2_675 . ?
O4 Na O5 79.38(12) . . ?
O1 Na O5 105.9(5) 3_565 . ?
O1 Na O5 157.0(3) 6_565 . ?
O5 Na O5 86.7(11) 4_665 . ?
O4 Na O5' 78.7(7) 2_675 4_665 ?
O4 Na O5' 77.8(8) . 4_665 ?
O1 Na O5' 160.6(9) 3_565 4_665 ?
O1 Na O5' 112.2(12) 6_565 4_665 ?
O5' Na O5' 13(3) 6_575 4_665 ?
O5' Na O5' 83.1(17) 3_465 4_665 ?
O5' Na O5' 14(3) 5_455 4_665 ?
O5' Na O5' 82.2(16) 2_675 4_665 ?
O4 Na O5' 77.8(8) 2_675 . ?
O4 Na O5' 78.7(7) . . ?
O1 Na O5' 112.2(12) 3_565 . ?
O1 Na O5' 160.6(9) 6_565 . ?
O5' Na O5' 83.1(17) 6_575 . ?
O5' Na O5' 13(3) 3_465 . ?
O5' Na O5' 82.2(16) 5_455 . ?
O5' Na O5' 14(3) 2_675 . ?
O5' Na O5' 73(3) 4_665 . ?
Te O1 Ga1 118.95(13) . . ?
Te O1 Na 137.35(13) . 2_665 ?
Ga1 O1 Na 102.12(11) . 2_665 ?
Te O2 Ga2 112.27(12) . . ?
Te O3 Ga2 123.87(13) . 7_565 ?
Na O4 Na 89.4(2) 3_465 . ?
Na O5 Na 78.0(9) 2_675 3_465 ?
Na O5 Na 78.0(9) 2_675 . ?
Na O5 Na 78.0(9) 3_465 . ?
O5' O5' O5' 60.00(7) 2_675 3_465 ?
O5' O5' Na 123(3) 2_675 2_675 ?
O5' O5' Na 83(4) 3_465 2_675 ?
O5' O5' Na 79(4) 2_675 3_465 ?
O5' O5' Na 119(4) 3_465 3_465 ?
Na O5' Na 84.6(16) 2_675 3_465 ?
O5' O5' Na 47(2) 2_675 . ?
O5' O5' Na 45(2) 3_465 . ?
Na O5' Na 75.3(18) 2_675 . ?
Na O5' Na 75(2) 3_465 . ?
O6 O6 O6 113.4(10) 9_665 8_455 ?

loop_
_geom_bond_atom_site_label_1
_geom_bond_atom_site_label_2
_geom_bond_distance
_geom_bond_site_symmetry_2
_geom_bond_publ_flag
Te O2 1.876(3) . ?
Te O1 1.879(3) . ?
Te O3 1.886(3) . ?
Te Na 3.729(3) . ?
Ga1 O1 1.977(3) 3_565 ?
Ga1 O1 1.977(3) 2_665 ?
Ga1 O1 1.977(3) 6_565 ?
Ga1 O1 1.977(3) 4_665 ?
Ga1 O1 1.977(3) . ?
Ga1 O1 1.977(3) 5 ?
Ga1 Na 3.395(3) . ?
Ga1 Na 3.395(3) 2_665 ?
Ga1 Na 3.395(3) 3_565 ?
Ga2 O2 1.971(3) 2_565 ?
Ga2 O2 1.971(3) 3_455 ?
Ga2 O2 1.971(3) . ?
Ga2 O3 2.008(3) 9 ?
Ga2 O3 2.009(3) 7_565 ?
Ga2 O3 2.009(3) 8_455 ?
Na O4 2.372(4) 2_675 ?
Na O4 2.372(4) . ?
Na O1 2.375(3) 3_565 ?
Na O1 2.375(3) 6_565 ?
Na O5' 2.46(5) 6_575 ?
Na O5' 2.46(5) 3_465 ?
Na O5' 2.50(4) 5_455 ?
Na O5' 2.50(4) 2_675 ?
Na O5 2.65(2) 4_665 ?
Na O5 2.65(2) . ?
Na O5' 2.96(10) 4_665 ?
Na O5' 2.96(10) . ?
O1 Na 2.375(3) 2_665 ?
O3 Ga2 2.009(3) 7_565 ?
O4 Na 2.372(4) 3_465 ?
O5 Na 2.65(2) 2_675 ?
O5 Na 2.65(2) 3_465 ?
O5' O5' 0.79(19) 2_675 ?
O5' O5' 0.79(19) 3_465 ?
O5' Na 2.46(5) 2_675 ?
O5' Na 2.50(4) 3_465 ?
O6 O6 1.550(14) 9_665 ?
O6 O6 1.550(14) 8_455 ?
